data_2216597
loop_
_publ_author_name
'Yang-Gen Hu'
'Jun Hu'
'Hai-Tao Gao'

_publ_section_title
;
 3-Isopropyl-2-morpholinobenzofuro[3,2-<i>d</i>]pyrimidin-4(3<i>H</i>)-one
;
_journal_coeditor_code IS2240
_journal_issue 12
_journal_name_full 'Acta Crystallographica Section E'
_journal_page_first o4735
_journal_page_last o4735
_journal_paper_doi 10.1107/S1600536807057662
_journal_volume 63
_journal_year 2007
_chemical_formula_iupac 'C17 H19 N3 O3'
_chemical_formula_moiety 'C17 H19 N3 O3'
_chemical_formula_sum 'C17 H19 N3 O3'
_chemical_formula_weight 313.35
_chemical_name_systematic
;
3-Isopropyl-2-morpholinobenzofuro[3,2-d]pyrimidin-4(3H)-one
;
_space_group_IT_number 14
_symmetry_cell_setting monoclinic
_symmetry_space_group_name_Hall '-P 2ybc'
_symmetry_space_group_name_H-M 'P 1 21/c 1'
_atom_sites_solution_hydrogens geom
_atom_sites_solution_primary direct
_atom_sites_solution_secondary difmap
_audit_creation_method SHELXL97
_cell_angle_alpha 90.00
_cell_angle_beta 107.6560(10)
_cell_angle_gamma 90.00
_cell_formula_units_Z 4
_cell_length_a 14.6943(8)
_cell_length_b 8.7163(6)
_cell_length_c 12.8126(10)
_cell_measurement_reflns_used 3120
_cell_measurement_temperature 295(2)
_cell_measurement_theta_max 25.00
_cell_measurement_theta_min 2.75
_cell_volume 1563.74(18)
_computing_cell_refinement 'SAINT-Plus (Bruker, 2001)'
_computing_data_collection 'SMART (Bruker, 2001)'
_computing_data_reduction 'SAINT-Plus (Bruker, 2001)'
_computing_molecular_graphics 'PLATON (Spek, 2003)'
_computing_publication_material 'SHELXTL (Sheldrick, 2001)'
_computing_structure_refinement 'SHELXL97 (Sheldrick, 1997)'
_computing_structure_solution 'SHELXS97 (Sheldrick, 1997)'
_diffrn_ambient_temperature 295(2)
_diffrn_measured_fraction_theta_full 0.999
_diffrn_measured_fraction_theta_max 0.999
_diffrn_measurement_device_type 'Bruker SMART CCD area-detector'
_diffrn_measurement_method '\f and \w'
_diffrn_radiation_monochromator graphite
_diffrn_radiation_source 'fine-focus sealed tube'
_diffrn_radiation_type MoK\a
_diffrn_radiation_wavelength 0.71073
_diffrn_reflns_av_R_equivalents 0.0554
_diffrn_reflns_av_sigmaI/netI 0.0449
_diffrn_reflns_limit_h_max 18
_diffrn_reflns_limit_h_min -17
_diffrn_reflns_limit_k_max 10
_diffrn_reflns_limit_k_min -10
_diffrn_reflns_limit_l_max 15
_diffrn_reflns_limit_l_min -15
_diffrn_reflns_number 10348
_diffrn_reflns_theta_full 25.99
_diffrn_reflns_theta_max 25.99
_diffrn_reflns_theta_min 1.45
_exptl_absorpt_coefficient_mu 0.093
_exptl_absorpt_correction_T_max 0.9816
_exptl_absorpt_correction_T_min 0.9726
_exptl_absorpt_correction_type multi-scan
_exptl_absorpt_process_details '(SADABS; Sheldrick, 2003)'
_exptl_crystal_colour colourless
_exptl_crystal_density_diffrn 1.331
_exptl_crystal_density_method 'not measured'
_exptl_crystal_description block
_exptl_crystal_F_000 664
_exptl_crystal_size_max 0.30
_exptl_crystal_size_mid 0.20
_exptl_crystal_size_min 0.20
_refine_diff_density_max 0.189
_refine_diff_density_min -0.204
_refine_ls_extinction_method none
_refine_ls_goodness_of_fit_ref 1.024
_refine_ls_hydrogen_treatment constr
_refine_ls_matrix_type full
_refine_ls_number_parameters 208
_refine_ls_number_reflns 3056
_refine_ls_number_restraints 0
_refine_ls_restrained_S_all 1.024
_refine_ls_R_factor_all 0.0664
_refine_ls_R_factor_gt 0.0498
_refine_ls_shift/su_max 0.000
_refine_ls_shift/su_mean 0.000
_refine_ls_structure_factor_coef Fsqd
_refine_ls_weighting_details 'calc w = 1/[\s^2^(Fo^2^)+(0.0749P)^2^] where P=(Fo^2^+2Fc^2^)/3'
_refine_ls_weighting_scheme calc
_refine_ls_wR_factor_gt 0.1231
_refine_ls_wR_factor_ref 0.1318
_reflns_number_gt 2351
_reflns_number_total 3056
_reflns_threshold_expression I>2\s(I)
_cod_data_source_file is2240.cif
_cod_data_source_block I
_cod_original_cell_volume 1563.73(18)
_cod_original_sg_symbol_H-M 'P 21/c'
_cod_database_code 2216597
_cod_database_fobs_code 2216597

loop_
_symmetry_equiv_pos_as_xyz
'x, y, z'
'-x, y+1/2, -z+1/2'
'-x, -y, -z'
'x, -y-1/2, z-1/2'

loop_
_atom_site_type_symbol
_atom_site_label
_atom_site_fract_x
_atom_site_fract_y
_atom_site_fract_z
_atom_site_U_iso_or_equiv
_atom_site_adp_type
_atom_site_calc_flag
_atom_site_refinement_flags
_atom_site_occupancy
C C1 0.16216(18) 0.5943(2) -0.03191(15) 0.0677(6) Uani d . 1
H H1A 0.1847 0.5485 -0.0885 0.081 Uiso calc R 1
H H1B 0.0999 0.5510 -0.0382 0.081 Uiso calc R 1
C C2 0.22977(15) 0.5537(2) 0.07802(14) 0.0536(5) Uani d . 1
H H2A 0.2315 0.4433 0.0878 0.064 Uiso calc R 1
H H2B 0.2937 0.5884 0.0829 0.064 Uiso calc R 1
C C3 0.19492(14) 0.7938(2) 0.14628(14) 0.0486(5) Uani d . 1
H H3A 0.2579 0.8315 0.1500 0.058 Uiso calc R 1
H H3B 0.1743 0.8448 0.2026 0.058 Uiso calc R 1
C C4 0.12570(15) 0.8262(2) 0.03509(15) 0.0557(5) Uani d . 1
H H4A 0.0627 0.7906 0.0333 0.067 Uiso calc R 1
H H4B 0.1220 0.9362 0.0228 0.067 Uiso calc R 1
C C5 0.24703(11) 0.58098(18) 0.27059(13) 0.0346(4) Uani d . 1
C C6 0.25432(11) 0.39190(18) 0.41491(13) 0.0380(4) Uani d . 1
C C7 0.33065(11) 0.48739(18) 0.47503(13) 0.0367(4) Uani d . 1
C C8 0.35964(11) 0.61393(18) 0.43272(13) 0.0352(4) Uani d . 1
C C9 0.43885(11) 0.67559(18) 0.51855(13) 0.0388(4) Uani d . 1
C C10 0.44830(11) 0.57894(19) 0.60791(13) 0.0392(4) Uani d . 1
C C11 0.51631(13) 0.5987(2) 0.70796(14) 0.0489(5) Uani d . 1
H H11 0.5211 0.5327 0.7664 0.059 Uiso calc R 1
C C12 0.57683(13) 0.7216(2) 0.71648(16) 0.0544(5) Uani d . 1
H H12 0.6232 0.7403 0.7830 0.065 Uiso calc R 1
C C13 0.57051(13) 0.8188(2) 0.62820(17) 0.0554(5) Uani d . 1
H H13 0.6134 0.8997 0.6368 0.066 Uiso calc R 1
C C14 0.50233(13) 0.7976(2) 0.52880(16) 0.0478(5) Uani d . 1
H H14 0.4986 0.8626 0.4701 0.057 Uiso calc R 1
C C15 0.12556(12) 0.3688(2) 0.23733(14) 0.0427(4) Uani d . 1
H H15 0.1030 0.4273 0.1690 0.051 Uiso calc R 1
C C16 0.04567(13) 0.3724(3) 0.28998(17) 0.0638(6) Uani d . 1
H H16A 0.0637 0.3120 0.3557 0.096 Uiso calc R 1
H H16B -0.0116 0.3312 0.2399 0.096 Uiso calc R 1
H H16C 0.0345 0.4764 0.3076 0.096 Uiso calc R 1
C C17 0.14822(15) 0.2078(2) 0.20649(17) 0.0598(5) Uani d . 1
H H17A 0.1975 0.2129 0.1716 0.090 Uiso calc R 1
H H17B 0.0918 0.1630 0.1571 0.090 Uiso calc R 1
H H17C 0.1696 0.1459 0.2713 0.090 Uiso calc R 1
N N1 0.19776(9) 0.62709(15) 0.16330(11) 0.0378(3) Uani d . 1
N N2 0.21314(9) 0.44906(14) 0.30752(10) 0.0355(3) Uani d . 1
N N3 0.31837(9) 0.66373(15) 0.32785(11) 0.0369(3) Uani d . 1
O O1 0.15263(10) 0.75437(16) -0.04967(10) 0.0588(4) Uani d . 1
O O2 0.22487(9) 0.27625(14) 0.44809(10) 0.0539(4) Uani d . 1
O O3 0.38168(8) 0.46168(14) 0.58250(9) 0.0431(3) Uani d . 1

loop_
_atom_site_aniso_label
_atom_site_aniso_U_11
_atom_site_aniso_U_22
_atom_site_aniso_U_33
_atom_site_aniso_U_12
_atom_site_aniso_U_13
_atom_site_aniso_U_23
C1 0.1010(17) 0.0613(13) 0.0350(11) 0.0039(12) 0.0117(11) -0.0025(10)
C2 0.0752(13) 0.0481(11) 0.0393(11) 0.0116(9) 0.0200(10) -0.0001(8)
C3 0.0659(12) 0.0399(10) 0.0391(10) 0.0046(8) 0.0146(9) 0.0044(8)
C4 0.0674(13) 0.0540(11) 0.0440(11) 0.0124(9) 0.0141(10) 0.0119(9)
C5 0.0393(9) 0.0324(8) 0.0332(9) 0.0022(7) 0.0126(7) 0.0010(7)
C6 0.0428(9) 0.0354(9) 0.0371(9) 0.0008(7) 0.0141(8) 0.0033(7)
C7 0.0419(9) 0.0385(9) 0.0291(9) 0.0040(7) 0.0097(7) 0.0032(7)
C8 0.0374(8) 0.0330(8) 0.0345(9) 0.0033(7) 0.0102(7) -0.0011(7)
C9 0.0419(9) 0.0350(9) 0.0388(10) 0.0045(7) 0.0110(8) -0.0058(7)
C10 0.0407(9) 0.0417(9) 0.0358(9) 0.0055(7) 0.0124(8) -0.0043(7)
C11 0.0499(10) 0.0587(12) 0.0363(10) 0.0064(9) 0.0105(8) -0.0050(9)
C12 0.0487(11) 0.0624(13) 0.0439(11) 0.0080(9) 0.0017(9) -0.0188(10)
C13 0.0490(11) 0.0461(11) 0.0650(14) -0.0027(8) 0.0081(10) -0.0155(10)
C14 0.0472(10) 0.0409(10) 0.0522(12) 0.0001(8) 0.0104(9) -0.0052(8)
C15 0.0439(10) 0.0461(10) 0.0343(9) -0.0095(7) 0.0062(8) 0.0005(8)
C16 0.0426(11) 0.0864(15) 0.0617(13) -0.0057(10) 0.0150(10) -0.0009(12)
C17 0.0696(13) 0.0501(11) 0.0589(13) -0.0179(10) 0.0181(11) -0.0119(10)
N1 0.0454(8) 0.0365(8) 0.0308(7) -0.0003(6) 0.0107(6) 0.0026(6)
N2 0.0386(7) 0.0332(7) 0.0347(8) -0.0017(6) 0.0112(6) 0.0009(6)
N3 0.0404(8) 0.0348(7) 0.0349(8) -0.0021(6) 0.0105(6) 0.0019(6)
O1 0.0795(9) 0.0604(9) 0.0360(7) 0.0025(7) 0.0170(7) 0.0114(6)
O2 0.0622(8) 0.0488(7) 0.0486(8) -0.0137(6) 0.0135(7) 0.0134(6)
O3 0.0480(7) 0.0470(7) 0.0316(7) -0.0015(5) 0.0079(5) 0.0041(5)

loop_
_atom_type_symbol
_atom_type_description
_atom_type_scat_dispersion_real
_atom_type_scat_dispersion_imag
_atom_type_scat_source
C C 0.0033 0.0016 'International Tables Vol C Tables 4.2.6.8 and 6.1.1.4'
H H 0.0000 0.0000 'International Tables Vol C Tables 4.2.6.8 and 6.1.1.4'
N N 0.0061 0.0033 'International Tables Vol C Tables 4.2.6.8 and 6.1.1.4'
O O 0.0106 0.0060 'International Tables Vol C Tables 4.2.6.8 and 6.1.1.4'

loop_
_geom_angle_atom_site_label_1
_geom_angle_atom_site_label_2
_geom_angle_atom_site_label_3
_geom_angle
O1 C1 C2 112.91(16)
O1 C1 H1A 109.0
C2 C1 H1A 109.0
O1 C1 H1B 109.0
C2 C1 H1B 109.0
H1A C1 H1B 107.8
N1 C2 C1 109.10(16)
N1 C2 H2A 109.9
C1 C2 H2A 109.9
N1 C2 H2B 109.9
C1 C2 H2B 109.9
H2A C2 H2B 108.3
N1 C3 C4 107.88(14)
N1 C3 H3A 110.1
C4 C3 H3A 110.1
N1 C3 H3B 110.1
C4 C3 H3B 110.1
H3A C3 H3B 108.4
O1 C4 C3 112.25(15)
O1 C4 H4A 109.2
C3 C4 H4A 109.2
O1 C4 H4B 109.2
C3 C4 H4B 109.2
H4A C4 H4B 107.9
N3 C5 N2 125.23(14)
N3 C5 N1 118.79(14)
N2 C5 N1 115.97(13)
O2 C6 N2 122.42(14)
O2 C6 C7 126.76(15)
N2 C6 C7 110.81(14)
C8 C7 O3 113.12(14)
C8 C7 C6 123.54(15)
O3 C7 C6 123.34(14)
C7 C8 N3 123.58(14)
C7 C8 C9 106.12(14)
N3 C8 C9 130.30(15)
C14 C9 C10 119.10(16)
C14 C9 C8 135.96(16)
C10 C9 C8 104.93(15)
C11 C10 O3 124.98(16)
C11 C10 C9 123.56(17)
O3 C10 C9 111.46(14)
C12 C11 C10 116.14(18)
C12 C11 H11 121.9
C10 C11 H11 121.9
C11 C12 C13 121.79(18)
C11 C12 H12 119.1
C13 C12 H12 119.1
C14 C13 C12 121.41(18)
C14 C13 H13 119.3
C12 C13 H13 119.3
C13 C14 C9 117.98(18)
C13 C14 H14 121.0
C9 C14 H14 121.0
N2 C15 C16 111.19(14)
N2 C15 C17 111.71(14)
C16 C15 C17 113.16(16)
N2 C15 H15 106.8
C16 C15 H15 106.8
C17 C15 H15 106.8
C15 C16 H16A 109.5
C15 C16 H16B 109.5
H16A C16 H16B 109.5
C15 C16 H16C 109.5
H16A C16 H16C 109.5
H16B C16 H16C 109.5
C15 C17 H17A 109.5
C15 C17 H17B 109.5
H17A C17 H17B 109.5
C15 C17 H17C 109.5
H17A C17 H17C 109.5
H17B C17 H17C 109.5
C5 N1 C2 114.79(13)
C5 N1 C3 114.31(13)
C2 N1 C3 108.86(14)
C5 N2 C6 121.99(13)
C5 N2 C15 120.77(13)
C6 N2 C15 117.04(13)
C5 N3 C8 114.83(14)
C4 O1 C1 110.59(15)
C7 O3 C10 104.34(12)

loop_
_geom_bond_atom_site_label_1
_geom_bond_atom_site_label_2
_geom_bond_distance
C1 O1 1.414(2)
C1 C2 1.499(3)
C1 H1A 0.9700
C1 H1B 0.9700
C2 N1 1.461(2)
C2 H2A 0.9700
C2 H2B 0.9700
C3 N1 1.468(2)
C3 C4 1.505(2)
C3 H3A 0.9700
C3 H3B 0.9700
C4 O1 1.410(2)
C4 H4A 0.9700
C4 H4B 0.9700
C5 N3 1.300(2)
C5 N2 1.392(2)
C5 N1 1.404(2)
C6 O2 1.2230(19)
C6 N2 1.415(2)
C6 C7 1.421(2)
C7 C8 1.353(2)
C7 O3 1.3719(18)
C8 N3 1.3664(19)
C8 C9 1.441(2)
C9 C14 1.394(2)
C9 C10 1.394(2)
C10 C11 1.376(2)
C10 O3 1.384(2)
C11 C12 1.375(3)
C11 H11 0.9300
C12 C13 1.394(3)
C12 H12 0.9300
C13 C14 1.373(3)
C13 H13 0.9300
C14 H14 0.9300
C15 N2 1.5007(19)
C15 C16 1.521(3)
C15 C17 1.522(3)
C15 H15 0.9800
C16 H16A 0.9600
C16 H16B 0.9600
C16 H16C 0.9600
C17 H17A 0.9600
C17 H17B 0.9600
C17 H17C 0.9600

loop_
_geom_hbond_atom_site_label_D
_geom_hbond_atom_site_label_H
_geom_hbond_atom_site_label_A
_geom_hbond_distance_DH
_geom_hbond_distance_HA
_geom_hbond_distance_DA
_geom_hbond_angle_DHA
C17 H17C O2 0.96 2.44 3.015(2) 118
C16 H16A O2 0.96 2.33 2.916(2) 119
C15 H15 N1 0.98 2.24 2.776(2) 113

loop_
_geom_torsion_atom_site_label_1
_geom_torsion_atom_site_label_2
_geom_torsion_atom_site_label_3
_geom_torsion_atom_site_label_4
_geom_torsion
O1 C1 C2 N1 56.7(2)
N1 C3 C4 O1 -59.8(2)
O2 C6 C7 C8 179.81(16)
N2 C6 C7 C8 -1.0(2)
O2 C6 C7 O3 -1.1(3)
N2 C6 C7 O3 178.09(13)
O3 C7 C8 N3 -178.91(13)
C6 C7 C8 N3 0.3(3)
O3 C7 C8 C9 1.80(18)
C6 C7 C8 C9 -179.00(15)
C7 C8 C9 C14 177.12(19)
N3 C8 C9 C14 -2.1(3)
C7 C8 C9 C10 -1.57(17)
N3 C8 C9 C10 179.21(16)
C14 C9 C10 C11 1.4(2)
C8 C9 C10 C11 -179.65(15)
C14 C9 C10 O3 -178.08(14)
C8 C9 C10 O3 0.88(17)
O3 C10 C11 C12 179.25(15)
C9 C10 C11 C12 -0.2(2)
C10 C11 C12 C13 -1.1(3)
C11 C12 C13 C14 1.1(3)
C12 C13 C14 C9 0.2(3)
C10 C9 C14 C13 -1.4(2)
C8 C9 C14 C13 -179.94(17)
N3 C5 N1 C2 95.44(18)
N2 C5 N1 C2 -85.67(18)
N3 C5 N1 C3 -31.4(2)
N2 C5 N1 C3 147.50(15)
C1 C2 N1 C5 171.39(15)
C1 C2 N1 C3 -59.0(2)
C4 C3 N1 C5 -169.89(14)
C4 C3 N1 C2 60.28(19)
N3 C5 N2 C6 0.6(2)
N1 C5 N2 C6 -178.25(13)
N3 C5 N2 C15 175.37(15)
N1 C5 N2 C15 -3.4(2)
O2 C6 N2 C5 179.85(15)
C7 C6 N2 C5 0.6(2)
O2 C6 N2 C15 4.9(2)
C7 C6 N2 C15 -174.36(13)
C16 C15 N2 C5 -116.10(17)
C17 C15 N2 C5 116.43(16)
C16 C15 N2 C6 58.96(19)
C17 C15 N2 C6 -68.51(18)
N2 C5 N3 C8 -1.3(2)
N1 C5 N3 C8 177.44(13)
C7 C8 N3 C5 0.9(2)
C9 C8 N3 C5 -179.98(15)
C3 C4 O1 C1 56.7(2)
C2 C1 O1 C4 -55.0(2)
C8 C7 O3 C10 -1.25(17)
C6 C7 O3 C10 179.55(15)
C11 C10 O3 C7 -179.31(15)
C9 C10 O3 C7 0.16(17)

loop_
_cod_related_entry_id
_cod_related_entry_database
_cod_related_entry_code
1 ChemSpider 21120336
